data_2210155
loop_
_publ_author_name
'Zai-Lai Xie'
'Zhong-Ning Chen'

_publ_section_title
;
 Dichlorobis[(diphenylphosphinoethyl-\k<i>P</i>)diphenylphosphine
 oxide]digold(I)(<i>Au</i>---<i>Au</i>) monohydrate
;
_journal_coeditor_code CI2123
_journal_issue 9
_journal_name_full 'Acta Crystallographica Section E'
_journal_page_first m2277
_journal_page_last m2278
_journal_paper_doi 10.1107/S1600536806032703
_journal_volume 62
_journal_year 2006
_chemical_formula_iupac '[Au2 Cl2 (C26 H24 O P2)2], H2 O'
_chemical_formula_moiety 'C52 H48 Au2 Cl2 O2 P4, H2 O'
_chemical_formula_sum 'C52 H50 Au2 Cl2 O3 P4'
_chemical_formula_weight 1311.63
_chemical_name_systematic
;
Dichlorobis[(diphenylphosphinoethyl-\kP)diphenylphosphine
oxide]digold(I)(Au---Au) monohydrate
;
_space_group_IT_number 2
_symmetry_cell_setting triclinic
_symmetry_space_group_name_Hall '-P 1'
_symmetry_space_group_name_H-M 'P -1'
_atom_sites_solution_hydrogens geom
_atom_sites_solution_primary direct
_atom_sites_solution_secondary difmap
_audit_creation_method SHELXL-97
_cell_angle_alpha 86.052(7)
_cell_angle_beta 77.064(6)
_cell_angle_gamma 65.352(4)
_cell_formula_units_Z 2
_cell_length_a 11.4510(3)
_cell_length_b 12.9718(4)
_cell_length_c 18.6903(5)
_cell_measurement_reflns_used 6695
_cell_measurement_temperature 293(2)
_cell_measurement_theta_max 27.4835
_cell_measurement_theta_min 3.1387
_cell_volume 2458.32(16)
_computing_cell_refinement CrystalClear
_computing_data_collection 'CrystalClear (Rigaku, 2000)'
_computing_data_reduction CrystalClear
_computing_molecular_graphics 'SHELXTL (Bruker, 1997)'
_computing_publication_material 'SHELXL97 and PLATON (Spek, 2003)'
_computing_structure_refinement 'SHELXL97 (Sheldrick, 1997)'
_computing_structure_solution 'SHELXS97 (Sheldrick, 1997)'
_diffrn_ambient_temperature 293(2)
_diffrn_detector_area_resol_mean 14.6306
_diffrn_measured_fraction_theta_full 0.982
_diffrn_measured_fraction_theta_max 0.982
_diffrn_measurement_device_type 'Rigaku Mercury70 diffractometer'
_diffrn_measurement_method \w
_diffrn_radiation_monochromator graphite
_diffrn_radiation_source 'fine-focus sealed tube'
_diffrn_radiation_type MoK\a
_diffrn_radiation_wavelength 0.71073
_diffrn_reflns_av_R_equivalents 0.0427
_diffrn_reflns_av_sigmaI/netI 0.0651
_diffrn_reflns_limit_h_max 14
_diffrn_reflns_limit_h_min -14
_diffrn_reflns_limit_k_max 16
_diffrn_reflns_limit_k_min -16
_diffrn_reflns_limit_l_max 23
_diffrn_reflns_limit_l_min -21
_diffrn_reflns_number 18239
_diffrn_reflns_theta_full 27.00
_diffrn_reflns_theta_max 27.00
_diffrn_reflns_theta_min 3.14
_diffrn_standards_number 0
_exptl_absorpt_coefficient_mu 6.242
_exptl_absorpt_correction_T_max 0.5741
_exptl_absorpt_correction_T_min 0.3683
_exptl_absorpt_correction_type multi-scan
_exptl_absorpt_process_details '(CrystalClear; Rigaku, 2000)'
_exptl_crystal_colour white
_exptl_crystal_density_diffrn 1.772
_exptl_crystal_density_method 'not measured'
_exptl_crystal_description Prism
_exptl_crystal_F_000 1276
_exptl_crystal_size_max 0.20
_exptl_crystal_size_mid 0.20
_exptl_crystal_size_min 0.10
_refine_diff_density_max 2.936
_refine_diff_density_min -4.462
_refine_ls_extinction_method none
_refine_ls_goodness_of_fit_ref 0.998
_refine_ls_hydrogen_treatment constr
_refine_ls_matrix_type full
_refine_ls_number_parameters 568
_refine_ls_number_reflns 10548
_refine_ls_number_restraints 0
_refine_ls_restrained_S_all 0.998
_refine_ls_R_factor_all 0.0494
_refine_ls_R_factor_gt 0.0434
_refine_ls_shift/su_max 0.001
_refine_ls_shift/su_mean 0.000
_refine_ls_structure_factor_coef Fsqd
_refine_ls_weighting_details 'calc w=1/[\s^2^(Fo^2^)+(0.0625P)^2^] where P=(Fo^2^+2Fc^2^)/3'
_refine_ls_weighting_scheme calc
_refine_ls_wR_factor_gt 0.1115
_refine_ls_wR_factor_ref 0.1142
_reflns_number_gt 8728
_reflns_number_total 10548
_reflns_threshold_expression I>2s\(I)
_cod_data_source_file ci2123.cif
_cod_data_source_block I
_cod_original_cell_volume 2458.33(16)
_cod_database_code 2210155
_cod_database_fobs_code 2210155

loop_
_symmetry_equiv_pos_as_xyz
'x, y, z'
'-x, -y, -z'

loop_
_atom_site_type_symbol
_atom_site_label
_atom_site_fract_x
_atom_site_fract_y
_atom_site_fract_z
_atom_site_U_iso_or_equiv
_atom_site_adp_type
_atom_site_calc_flag
_atom_site_refinement_flags
_atom_site_occupancy
Au Au1 0.35941(2) 0.419829(18) 0.336139(13) 0.02088(8) Uani d . 1
Au Au2 0.540456(19) 0.188725(18) 0.403744(12) 0.01710(7) Uani d . 1
Cl Cl1 0.47960(15) 0.48169(13) 0.39181(10) 0.0308(4) Uani d . 1
Cl Cl2 0.33360(13) 0.19961(13) 0.45687(8) 0.0250(3) Uani d . 1
P P1 0.22913(14) 0.37701(12) 0.28106(9) 0.0176(3) Uani d . 1
P P2 0.43342(14) 0.02600(12) 0.19022(8) 0.0172(3) Uani d . 1
P P3 0.76671(14) 0.28604(13) 0.12721(8) 0.0185(3) Uani d . 1
P P4 0.75095(13) 0.15410(12) 0.35412(8) 0.0151(3) Uani d . 1
O O1W 0.0800(4) 0.1676(5) 0.1878(3) 0.0447(14) Uani d . 1
H H1WA 0.0361 0.1697 0.1579 0.067 Uiso d R 1
H H1WB 0.1568 0.1222 0.1736 0.067 Uiso d R 1
O O2 0.3380(4) 0.0326(4) 0.1449(2) 0.0268(10) Uani d . 1
O O3 0.9109(4) 0.2293(4) 0.0978(2) 0.0312(11) Uani d . 1
C C1 0.2724(5) 0.2268(5) 0.2693(3) 0.0194(12) Uani d . 1
H H1A 0.2694 0.1925 0.3171 0.023 Uiso calc R 1
H H1B 0.2080 0.2177 0.2473 0.023 Uiso calc R 1
C C2 0.4102(6) 0.1647(5) 0.2206(4) 0.0220(13) Uani d . 1
H H2A 0.4763 0.1558 0.2480 0.026 Uiso calc R 1
H H2B 0.4214 0.2098 0.1782 0.026 Uiso calc R 1
C C3 0.7131(6) 0.2260(5) 0.2119(3) 0.0204(12) Uani d . 1
H H3A 0.6181 0.2639 0.2270 0.025 Uiso calc R 1
H H3B 0.7363 0.1463 0.2032 0.025 Uiso calc R 1
C C4 0.7740(5) 0.2374(5) 0.2736(3) 0.0194(12) Uani d . 1
H H4A 0.7364 0.3167 0.2889 0.023 Uiso calc R 1
H H4B 0.8676 0.2145 0.2548 0.023 Uiso calc R 1
C C5 0.0576(6) 0.4387(5) 0.3312(3) 0.0176(11) Uani d . 1
C C6 -0.0398(6) 0.4283(5) 0.3023(4) 0.0230(13) Uani d . 1
H H6 -0.0174 0.3845 0.2599 0.028 Uiso calc R 1
C C7 -0.1716(6) 0.4849(5) 0.3383(4) 0.0258(14) Uani d . 1
H H7 -0.2374 0.4806 0.3187 0.031 Uiso calc R 1
C C8 -0.2054(6) 0.5469(5) 0.4024(4) 0.0249(13) Uani d . 1
H H8 -0.2930 0.5823 0.4267 0.030 Uiso calc R 1
C C9 -0.1080(6) 0.5560(5) 0.4304(3) 0.0248(13) Uani d . 1
H H9 -0.1308 0.5987 0.4733 0.030 Uiso calc R 1
C C10 0.0232(6) 0.5024(5) 0.3953(3) 0.0222(13) Uani d . 1
H H10 0.0880 0.5092 0.4145 0.027 Uiso calc R 1
C C11 0.2191(5) 0.4387(5) 0.1906(3) 0.0211(12) Uani d . 1
C C12 0.2371(6) 0.5387(5) 0.1767(4) 0.0268(14) Uani d . 1
H H12 0.2654 0.5668 0.2107 0.032 Uiso calc R 1
C C13 0.2131(7) 0.5968(6) 0.1126(4) 0.0340(16) Uani d . 1
H H13 0.2248 0.6637 0.1037 0.041 Uiso calc R 1
C C14 0.1712(7) 0.5534(7) 0.0613(4) 0.0415(18) Uani d . 1
H H14 0.1533 0.5923 0.0186 0.050 Uiso calc R 1
C C15 0.1568(7) 0.4542(7) 0.0742(4) 0.0370(17) Uani d . 1
H H15 0.1307 0.4253 0.0394 0.044 Uiso calc R 1
C C16 0.1804(6) 0.3952(6) 0.1385(4) 0.0289(14) Uani d . 1
H H16 0.1704 0.3275 0.1464 0.035 Uiso calc R 1
C C17 0.4175(5) -0.0513(5) 0.2723(3) 0.0204(12) Uani d . 1
C C18 0.3261(6) -0.1007(6) 0.2852(4) 0.0284(14) Uani d . 1
H H18 0.2731 -0.0913 0.2520 0.034 Uiso calc R 1
C C19 0.3157(8) -0.1634(7) 0.3474(4) 0.0429(19) Uani d . 1
H H19 0.2562 -0.1967 0.3554 0.051 Uiso calc R 1
C C20 0.3921(8) -0.1770(7) 0.3975(5) 0.047(2) Uani d . 1
H H20 0.3863 -0.2212 0.4384 0.056 Uiso calc R 1
C C21 0.4775(8) -0.1246(8) 0.3869(4) 0.048(2) Uani d . 1
H H21 0.5274 -0.1318 0.4214 0.057 Uiso calc R 1
C C22 0.4892(7) -0.0621(6) 0.3256(4) 0.0317(15) Uani d . 1
H H22 0.5460 -0.0263 0.3196 0.038 Uiso calc R 1
C C23 0.5994(5) -0.0427(5) 0.1372(3) 0.0186(12) Uani d . 1
C C24 0.7128(6) -0.0632(5) 0.1619(3) 0.0251(13) Uani d . 1
H H24 0.7055 -0.0406 0.2094 0.030 Uiso calc R 1
C C25 0.8349(6) -0.1161(6) 0.1175(4) 0.0315(15) Uani d . 1
H H25 0.9095 -0.1295 0.1352 0.038 Uiso calc R 1
C C26 0.8483(7) -0.1502(6) 0.0458(4) 0.0333(16) Uani d . 1
H H26 0.9315 -0.1861 0.0158 0.040 Uiso calc R 1
C C27 0.7365(7) -0.1303(5) 0.0197(3) 0.0296(15) Uani d . 1
H H27 0.7443 -0.1525 -0.0280 0.036 Uiso calc R 1
C C28 0.6129(6) -0.0770(5) 0.0652(3) 0.0234(13) Uani d . 1
H H28 0.5381 -0.0639 0.0477 0.028 Uiso calc R 1
C C29 0.6806(6) 0.2714(5) 0.0611(3) 0.0236(13) Uani d . 1
C C30 0.5622(6) 0.3556(6) 0.0488(4) 0.0322(15) Uani d . 1
H H30 0.5207 0.4226 0.0770 0.039 Uiso calc R 1
C C31 0.5072(8) 0.3384(7) -0.0055(5) 0.045(2) Uani d . 1
H H31 0.4283 0.3940 -0.0138 0.054 Uiso calc R 1
C C32 0.5686(9) 0.2392(7) -0.0473(5) 0.049(2) Uani d . 1
H H32 0.5318 0.2289 -0.0843 0.058 Uiso calc R 1
C C33 0.6833(9) 0.1559(7) -0.0348(4) 0.048(2) Uani d . 1
H H33 0.7224 0.0884 -0.0623 0.057 Uiso calc R 1
C C34 0.7417(8) 0.1709(6) 0.0183(4) 0.0354(17) Uani d . 1
H H34 0.8211 0.1147 0.0255 0.042 Uiso calc R 1
C C35 0.7152(6) 0.4330(5) 0.1499(3) 0.0253(13) Uani d . 1
C C36 0.5913(7) 0.5007(5) 0.1904(4) 0.0306(15) Uani d . 1
H H36 0.5280 0.4715 0.2035 0.037 Uiso calc R 1
C C37 0.5602(9) 0.6113(6) 0.2118(5) 0.050(2) Uani d . 1
H H37 0.4775 0.6550 0.2399 0.060 Uiso calc R 1
C C38 0.6529(12) 0.6556(7) 0.1908(5) 0.062(3) Uani d . 1
H H38 0.6317 0.7304 0.2035 0.074 Uiso calc R 1
C C39 0.7765(11) 0.5897(8) 0.1514(5) 0.059(3) Uani d . 1
H H39 0.8392 0.6194 0.1383 0.071 Uiso calc R 1
C C40 0.8077(8) 0.4791(6) 0.1310(4) 0.0365(17) Uani d . 1
H H40 0.8917 0.4350 0.1044 0.044 Uiso calc R 1
C C41 0.8411(5) 0.0055(5) 0.3255(3) 0.0165(11) Uani d . 1
C C42 0.9571(6) -0.0334(5) 0.2704(4) 0.0244(13) Uani d . 1
H H42 0.9889 0.0177 0.2459 0.029 Uiso calc R 1
C C43 1.0239(6) -0.1487(6) 0.2529(4) 0.0314(15) Uani d . 1
H H43 1.1023 -0.1750 0.2178 0.038 Uiso calc R 1
C C44 0.9747(7) -0.2251(6) 0.2871(4) 0.0355(17) Uani d . 1
H H44 1.0187 -0.3019 0.2742 0.043 Uiso calc R 1
C C45 0.8591(7) -0.1860(5) 0.3410(4) 0.0305(15) Uani d . 1
H H45 0.8256 -0.2368 0.3640 0.037 Uiso calc R 1
C C46 0.7943(6) -0.0722(5) 0.3604(3) 0.0215(12) Uani d . 1
H H46 0.7183 -0.0470 0.3973 0.026 Uiso calc R 1
C C47 0.8416(5) 0.1812(5) 0.4140(3) 0.0180(12) Uani d . 1
C C48 0.7803(6) 0.2791(5) 0.4580(3) 0.0203(12) Uani d . 1
H H48 0.6934 0.3282 0.4582 0.024 Uiso calc R 1
C C49 0.8500(6) 0.3032(6) 0.5019(4) 0.0273(14) Uani d . 1
H H49 0.8093 0.3680 0.5322 0.033 Uiso calc R 1
C C50 0.9792(7) 0.2309(6) 0.5002(4) 0.0336(16) Uani d . 1
H H50 1.0258 0.2481 0.5288 0.040 Uiso calc R 1
C C51 1.0406(7) 0.1332(6) 0.4567(5) 0.0417(19) Uani d . 1
H H51 1.1280 0.0854 0.4563 0.050 Uiso calc R 1
C C52 0.9731(6) 0.1062(6) 0.4139(4) 0.0332(16) Uani d . 1
H H52 1.0137 0.0396 0.3855 0.040 Uiso calc R 1

loop_
_atom_site_aniso_label
_atom_site_aniso_U_11
_atom_site_aniso_U_22
_atom_site_aniso_U_33
_atom_site_aniso_U_12
_atom_site_aniso_U_13
_atom_site_aniso_U_23
Au1 0.01555(12) 0.02106(13) 0.02185(14) -0.00420(10) -0.00111(9) -0.00471(10)
Au2 0.01131(11) 0.02387(13) 0.01205(12) -0.00529(9) 0.00231(8) -0.00256(9)
Cl1 0.0206(7) 0.0295(8) 0.0404(10) -0.0057(6) -0.0087(7) -0.0108(7)
Cl2 0.0110(6) 0.0390(9) 0.0194(8) -0.0088(6) 0.0055(5) -0.0027(6)
P1 0.0149(7) 0.0171(7) 0.0165(8) -0.0041(6) 0.0007(6) -0.0032(6)
P2 0.0136(7) 0.0185(7) 0.0153(8) -0.0026(6) -0.0017(6) -0.0031(6)
P3 0.0135(7) 0.0243(8) 0.0118(7) -0.0046(6) 0.0030(6) -0.0024(6)
P4 0.0097(6) 0.0211(7) 0.0113(7) -0.0051(6) 0.0021(5) -0.0026(6)
O1W 0.014(2) 0.081(4) 0.027(3) -0.009(2) 0.005(2) -0.023(3)
O2 0.018(2) 0.033(2) 0.025(2) -0.0033(19) -0.0075(18) -0.007(2)
O3 0.016(2) 0.047(3) 0.017(2) -0.003(2) 0.0037(18) -0.007(2)
C1 0.017(3) 0.021(3) 0.016(3) -0.007(2) 0.004(2) -0.003(2)
C2 0.016(3) 0.021(3) 0.023(3) -0.004(2) 0.002(2) -0.003(3)
C3 0.020(3) 0.022(3) 0.017(3) -0.008(2) -0.001(2) 0.002(2)
C4 0.016(3) 0.023(3) 0.016(3) -0.009(2) 0.002(2) 0.005(2)
C5 0.020(3) 0.016(3) 0.012(3) -0.005(2) 0.002(2) -0.002(2)
C6 0.021(3) 0.028(3) 0.018(3) -0.010(3) 0.000(2) -0.004(3)
C7 0.019(3) 0.028(3) 0.029(4) -0.010(3) -0.002(3) -0.003(3)
C8 0.017(3) 0.019(3) 0.026(4) -0.002(2) 0.007(2) 0.002(3)
C9 0.027(3) 0.024(3) 0.014(3) -0.006(3) 0.005(2) -0.001(2)
C10 0.025(3) 0.022(3) 0.016(3) -0.008(3) 0.001(2) -0.004(2)
C11 0.015(3) 0.029(3) 0.013(3) -0.008(2) 0.009(2) -0.007(2)
C12 0.019(3) 0.029(3) 0.022(3) -0.006(3) 0.008(3) 0.002(3)
C13 0.039(4) 0.025(3) 0.025(4) -0.008(3) 0.008(3) 0.001(3)
C14 0.040(4) 0.050(5) 0.024(4) -0.014(4) 0.001(3) 0.013(3)
C15 0.040(4) 0.055(5) 0.014(3) -0.022(4) 0.001(3) 0.004(3)
C16 0.035(4) 0.031(4) 0.019(3) -0.016(3) 0.003(3) 0.000(3)
C17 0.016(3) 0.022(3) 0.017(3) -0.004(2) 0.002(2) -0.002(2)
C18 0.024(3) 0.033(4) 0.026(4) -0.014(3) 0.005(3) -0.008(3)
C19 0.041(4) 0.050(5) 0.037(5) -0.031(4) 0.015(4) -0.001(4)
C20 0.050(5) 0.050(5) 0.033(4) -0.023(4) 0.009(4) 0.012(4)
C21 0.048(5) 0.077(6) 0.023(4) -0.032(5) -0.009(4) 0.016(4)
C22 0.032(4) 0.041(4) 0.024(4) -0.018(3) -0.009(3) 0.009(3)
C23 0.020(3) 0.018(3) 0.013(3) -0.004(2) 0.001(2) -0.004(2)
C24 0.019(3) 0.036(4) 0.014(3) -0.005(3) -0.001(2) -0.004(3)
C25 0.018(3) 0.037(4) 0.027(4) -0.001(3) -0.001(3) -0.003(3)
C26 0.027(4) 0.034(4) 0.025(4) -0.006(3) 0.010(3) -0.002(3)
C27 0.041(4) 0.030(4) 0.009(3) -0.009(3) 0.003(3) -0.005(3)
C28 0.030(3) 0.027(3) 0.011(3) -0.009(3) -0.002(2) -0.002(2)
C29 0.029(3) 0.034(4) 0.013(3) -0.019(3) -0.006(3) 0.010(3)
C30 0.021(3) 0.045(4) 0.029(4) -0.013(3) -0.003(3) 0.001(3)
C31 0.038(4) 0.063(5) 0.046(5) -0.029(4) -0.023(4) 0.017(4)
C32 0.074(6) 0.060(5) 0.044(5) -0.050(5) -0.036(5) 0.021(4)
C33 0.087(7) 0.041(4) 0.031(4) -0.037(5) -0.026(5) 0.012(4)
C34 0.055(5) 0.024(3) 0.026(4) -0.012(3) -0.016(3) 0.005(3)
C35 0.029(3) 0.029(3) 0.017(3) -0.013(3) -0.004(3) 0.007(3)
C36 0.037(4) 0.023(3) 0.022(4) -0.004(3) -0.002(3) -0.007(3)
C37 0.066(6) 0.025(4) 0.040(5) 0.006(4) -0.022(4) -0.011(3)
C38 0.118(9) 0.019(4) 0.058(6) -0.022(5) -0.051(7) 0.000(4)
C39 0.101(8) 0.062(6) 0.053(6) -0.061(6) -0.046(6) 0.033(5)
C40 0.051(5) 0.043(4) 0.029(4) -0.031(4) -0.012(3) 0.007(3)
C41 0.015(3) 0.018(3) 0.012(3) -0.002(2) -0.001(2) -0.005(2)
C42 0.018(3) 0.028(3) 0.022(3) -0.007(3) 0.002(2) -0.006(3)
C43 0.020(3) 0.032(4) 0.032(4) -0.001(3) 0.000(3) -0.013(3)
C44 0.033(4) 0.019(3) 0.042(5) 0.003(3) -0.009(3) -0.005(3)
C45 0.031(4) 0.025(3) 0.033(4) -0.008(3) -0.010(3) 0.002(3)
C46 0.020(3) 0.024(3) 0.019(3) -0.006(2) -0.007(2) 0.004(2)
C47 0.016(3) 0.027(3) 0.011(3) -0.009(2) -0.003(2) 0.000(2)
C48 0.020(3) 0.021(3) 0.015(3) -0.007(2) 0.000(2) 0.002(2)
C49 0.032(4) 0.030(3) 0.022(3) -0.016(3) -0.004(3) 0.000(3)
C50 0.038(4) 0.046(4) 0.032(4) -0.026(3) -0.020(3) 0.005(3)
C51 0.021(3) 0.043(4) 0.058(6) -0.005(3) -0.017(4) -0.001(4)
C52 0.022(3) 0.031(4) 0.044(5) -0.005(3) -0.009(3) -0.013(3)

loop_
_atom_type_symbol
_atom_type_description
_atom_type_scat_dispersion_real
_atom_type_scat_dispersion_imag
_atom_type_scat_source
C C 0.0033 0.0016 'International Tables Vol C Tables 4.2.6.8 and 6.1.1.4'
H H 0.0000 0.0000 'International Tables Vol C Tables 4.2.6.8 and 6.1.1.4'
O O 0.0106 0.0060 'International Tables Vol C Tables 4.2.6.8 and 6.1.1.4'
P P 0.1023 0.0942 'International Tables Vol C Tables 4.2.6.8 and 6.1.1.4'
Cl Cl 0.1484 0.1585 'International Tables Vol C Tables 4.2.6.8 and 6.1.1.4'
Au Au -2.0133 8.8022 'International Tables Vol C Tables 4.2.6.8 and 6.1.1.4'

loop_
_geom_angle_atom_site_label_1
_geom_angle_atom_site_label_2
_geom_angle_atom_site_label_3
_geom_angle
_geom_angle_publ_flag
P1 Au1 Cl1 174.50(5) yes
P1 Au1 Au2 106.71(4) yes
Cl1 Au1 Au2 78.61(4) yes
P4 Au2 Cl2 172.65(5) yes
P4 Au2 Au1 107.54(4) yes
Cl2 Au2 Au1 79.13(4) yes
C1 P1 C11 106.7(3) ?
C1 P1 C5 106.0(3) ?
C11 P1 C5 102.7(3) ?
C1 P1 Au1 115.7(2) ?
C11 P1 Au1 112.86(19) ?
C5 P1 Au1 111.77(19) ?
O2 P2 C17 112.1(3) ?
O2 P2 C23 109.7(3) ?
C17 P2 C23 108.6(3) ?
O2 P2 C2 112.8(3) ?
C17 P2 C2 105.6(3) ?
C23 P2 C2 107.8(3) ?
O3 P3 C35 111.6(3) ?
O3 P3 C29 109.7(3) ?
C35 P3 C29 110.5(3) ?
O3 P3 C3 112.9(3) ?
C35 P3 C3 104.8(3) ?
C29 P3 C3 107.2(3) ?
C41 P4 C47 106.0(3) ?
C41 P4 C4 107.0(3) ?
C47 P4 C4 103.1(3) ?
C41 P4 Au2 109.44(19) ?
C47 P4 Au2 116.04(19) ?
C4 P4 Au2 114.45(19) ?
H1WA O1W H1WB 110.2 ?
C2 C1 P1 112.3(4) ?
C2 C1 H1A 109.1 ?
P1 C1 H1A 109.1 ?
C2 C1 H1B 109.1 ?
P1 C1 H1B 109.1 ?
H1A C1 H1B 107.9 ?
C1 C2 P2 111.0(4) ?
C1 C2 H2A 109.4 ?
P2 C2 H2A 109.4 ?
C1 C2 H2B 109.4 ?
P2 C2 H2B 109.4 ?
H2A C2 H2B 108.0 ?
C4 C3 P3 112.7(4) ?
C4 C3 H3A 109.0 ?
P3 C3 H3A 109.0 ?
C4 C3 H3B 109.0 ?
P3 C3 H3B 109.0 ?
H3A C3 H3B 107.8 ?
C3 C4 P4 114.6(4) ?
C3 C4 H4A 108.6 ?
P4 C4 H4A 108.6 ?
C3 C4 H4B 108.6 ?
P4 C4 H4B 108.6 ?
H4A C4 H4B 107.6 ?
C10 C5 C6 120.1(6) ?
C10 C5 P1 119.7(4) ?
C6 C5 P1 120.0(4) ?
C7 C6 C5 118.8(6) ?
C7 C6 H6 120.6 ?
C5 C6 H6 120.6 ?
C8 C7 C6 120.9(6) ?
C8 C7 H7 119.5 ?
C6 C7 H7 119.5 ?
C7 C8 C9 119.5(6) ?
C7 C8 H8 120.2 ?
C9 C8 H8 120.2 ?
C8 C9 C10 120.8(6) ?
C8 C9 H9 119.6 ?
C10 C9 H9 119.6 ?
C9 C10 C5 119.7(6) ?
C9 C10 H10 120.1 ?
C5 C10 H10 120.1 ?
C16 C11 C12 119.3(6) ?
C16 C11 P1 121.5(5) ?
C12 C11 P1 118.8(5) ?
C13 C12 C11 120.7(6) ?
C13 C12 H12 119.6 ?
C11 C12 H12 119.6 ?
C12 C13 C14 119.3(6) ?
C12 C13 H13 120.3 ?
C14 C13 H13 120.3 ?
C15 C14 C13 119.9(7) ?
C15 C14 H14 120.1 ?
C13 C14 H14 120.1 ?
C14 C15 C16 121.3(7) ?
C14 C15 H15 119.4 ?
C16 C15 H15 119.4 ?
C11 C16 C15 119.4(6) ?
C11 C16 H16 120.3 ?
C15 C16 H16 120.3 ?
C22 C17 C18 118.0(6) ?
C22 C17 P2 122.7(5) ?
C18 C17 P2 119.3(5) ?
C19 C18 C17 119.7(6) ?
C19 C18 H18 120.1 ?
C17 C18 H18 120.1 ?
C20 C19 C18 120.9(6) ?
C20 C19 H19 119.5 ?
C18 C19 H19 119.5 ?
C19 C20 C21 119.6(7) ?
C19 C20 H20 120.2 ?
C21 C20 H20 120.2 ?
C22 C21 C20 120.4(7) ?
C22 C21 H21 119.8 ?
C20 C21 H21 119.8 ?
C21 C22 C17 121.2(6) ?
C21 C22 H22 119.4 ?
C17 C22 H22 119.4 ?
C24 C23 C28 118.4(6) ?
C24 C23 P2 125.3(5) ?
C28 C23 P2 116.3(4) ?
C25 C24 C23 121.1(6) ?
C25 C24 H24 119.4 ?
C23 C24 H24 119.4 ?
C24 C25 C26 120.5(6) ?
C24 C25 H25 119.7 ?
C26 C25 H25 119.7 ?
C27 C26 C25 119.5(6) ?
C27 C26 H26 120.3 ?
C25 C26 H26 120.3 ?
C28 C27 C26 119.7(6) ?
C28 C27 H27 120.2 ?
C26 C27 H27 120.2 ?
C27 C28 C23 120.8(6) ?
C27 C28 H28 119.6 ?
C23 C28 H28 119.6 ?
C30 C29 C34 119.5(6) ?
C30 C29 P3 123.9(5) ?
C34 C29 P3 116.5(5) ?
C31 C30 C29 119.5(7) ?
C31 C30 H30 120.3 ?
C29 C30 H30 120.3 ?
C32 C31 C30 120.4(7) ?
C32 C31 H31 119.8 ?
C30 C31 H31 119.8 ?
C33 C32 C31 120.4(7) ?
C33 C32 H32 119.8 ?
C31 C32 H32 119.8 ?
C32 C33 C34 120.8(8) ?
C32 C33 H33 119.6 ?
C34 C33 H33 119.6 ?
C33 C34 C29 119.5(7) ?
C33 C34 H34 120.3 ?
C29 C34 H34 120.3 ?
C36 C35 C40 118.1(7) ?
C36 C35 P3 123.5(5) ?
C40 C35 P3 118.2(5) ?
C35 C36 C37 121.2(7) ?
C35 C36 H36 119.4 ?
C37 C36 H36 119.4 ?
C38 C37 C36 119.5(8) ?
C38 C37 H37 120.3 ?
C36 C37 H37 120.3 ?
C39 C38 C37 120.2(7) ?
C39 C38 H38 119.9 ?
C37 C38 H38 119.9 ?
C38 C39 C40 120.1(8) ?
C38 C39 H39 119.9 ?
C40 C39 H39 119.9 ?
C39 C40 C35 120.9(8) ?
C39 C40 H40 119.6 ?
C35 C40 H40 119.6 ?
C46 C41 C42 119.2(5) ?
C46 C41 P4 118.4(4) ?
C42 C41 P4 122.3(4) ?
C43 C42 C41 119.4(6) ?
C43 C42 H42 120.3 ?
C41 C42 H42 120.3 ?
C44 C43 C42 120.7(6) ?
C44 C43 H43 119.6 ?
C42 C43 H43 119.6 ?
C43 C44 C45 119.6(6) ?
C43 C44 H44 120.2 ?
C45 C44 H44 120.2 ?
C46 C45 C44 120.1(6) ?
C46 C45 H45 119.9 ?
C44 C45 H45 119.9 ?
C45 C46 C41 120.8(6) ?
C45 C46 H46 119.6 ?
C41 C46 H46 119.6 ?
C48 C47 C52 120.3(5) ?
C48 C47 P4 118.8(4) ?
C52 C47 P4 120.9(5) ?
C47 C48 C49 119.4(5) ?
C47 C48 H48 120.3 ?
C49 C48 H48 120.3 ?
C50 C49 C48 119.8(6) ?
C50 C49 H49 120.1 ?
C48 C49 H49 120.1 ?
C49 C50 C51 121.1(6) ?
C49 C50 H50 119.5 ?
C51 C50 H50 119.5 ?
C50 C51 C52 120.3(6) ?
C50 C51 H51 119.9 ?
C52 C51 H51 119.9 ?
C51 C52 C47 119.1(6) ?
C51 C52 H52 120.5 ?
C47 C52 H52 120.5 ?

loop_
_geom_bond_atom_site_label_1
_geom_bond_atom_site_label_2
_geom_bond_distance
_geom_bond_publ_flag
Au1 P1 2.2475(14) yes
Au1 Cl1 2.3018(14) yes
Au1 Au2 3.2170(4) yes
Au2 P4 2.2416(13) yes
Au2 Cl2 2.3030(13) yes
P1 C1 1.815(6) ?
P1 C11 1.826(6) ?
P1 C5 1.829(6) ?
P2 O2 1.499(4) ?
P2 C17 1.791(6) ?
P2 C23 1.804(6) ?
P2 C2 1.818(6) ?
P3 O3 1.486(4) ?
P3 C35 1.796(7) ?
P3 C29 1.808(6) ?
P3 C3 1.812(6) ?
P4 C41 1.817(6) ?
P4 C47 1.825(6) ?
P4 C4 1.827(6) ?
O1W H1WA 0.82 ?
O1W H1WB 0.82 ?
C1 C2 1.538(8) ?
C1 H1A 0.97 ?
C1 H1B 0.97 ?
C2 H2A 0.97 ?
C2 H2B 0.97 ?
C3 C4 1.519(8) ?
C3 H3A 0.97 ?
C3 H3B 0.97 ?
C4 H4A 0.97 ?
C4 H4B 0.97 ?
C5 C10 1.387(8) ?
C5 C6 1.401(8) ?
C6 C7 1.400(8) ?
C6 H6 0.93 ?
C7 C8 1.377(9) ?
C7 H7 0.93 ?
C8 C9 1.382(9) ?
C8 H8 0.93 ?
C9 C10 1.387(8) ?
C9 H9 0.93 ?
C10 H10 0.93 ?
C11 C16 1.394(9) ?
C11 C12 1.395(8) ?
C12 C13 1.389(9) ?
C12 H12 0.93 ?
C13 C14 1.404(10) ?
C13 H13 0.93 ?
C14 C15 1.363(10) ?
C14 H14 0.93 ?
C15 C16 1.396(9) ?
C15 H15 0.93 ?
C16 H16 0.93 ?
C17 C22 1.391(8) ?
C17 C18 1.411(8) ?
C18 C19 1.384(10) ?
C18 H18 0.93 ?
C19 C20 1.374(11) ?
C19 H19 0.93 ?
C20 C21 1.381(11) ?
C20 H20 0.93 ?
C21 C22 1.371(10) ?
C21 H21 0.93 ?
C22 H22 0.93 ?
C23 C24 1.391(8) ?
C23 C28 1.401(8) ?
C24 C25 1.369(8) ?
C24 H24 0.93 ?
C25 C26 1.394(10) ?
C25 H25 0.93 ?
C26 C27 1.390(9) ?
C26 H26 0.93 ?
C27 C28 1.389(9) ?
C27 H27 0.93 ?
C28 H28 0.93 ?
C29 C30 1.397(9) ?
C29 C34 1.402(10) ?
C30 C31 1.382(10) ?
C30 H30 0.93 ?
C31 C32 1.379(12) ?
C31 H31 0.93 ?
C32 C33 1.366(12) ?
C32 H32 0.93 ?
C33 C34 1.378(10) ?
C33 H33 0.93 ?
C34 H34 0.93 ?
C35 C36 1.390(9) ?
C35 C40 1.391(9) ?
C36 C37 1.390(9) ?
C36 H36 0.93 ?
C37 C38 1.380(14) ?
C37 H37 0.93 ?
C38 C39 1.374(14) ?
C38 H38 0.93 ?
C39 C40 1.384(11) ?
C39 H39 0.93 ?
C40 H40 0.93 ?
C41 C46 1.390(8) ?
C41 C42 1.408(8) ?
C42 C43 1.390(9) ?
C42 H42 0.93 ?
C43 C44 1.387(10) ?
C43 H43 0.93 ?
C44 C45 1.391(10) ?
C44 H44 0.93 ?
C45 C46 1.380(9) ?
C45 H45 0.93 ?
C46 H46 0.93 ?
C47 C48 1.387(8) ?
C47 C52 1.412(8) ?
C48 C49 1.394(8) ?
C48 H48 0.93 ?
C49 C50 1.377(9) ?
C49 H49 0.93 ?
C50 C51 1.379(10) ?
C50 H50 0.93 ?
C51 C52 1.379(9) ?
C51 H51 0.93 ?
C52 H52 0.93 ?

loop_
_geom_hbond_atom_site_label_D
_geom_hbond_atom_site_label_H
_geom_hbond_atom_site_label_A
_geom_hbond_site_symmetry_A
_geom_hbond_distance_DH
_geom_hbond_distance_HA
_geom_hbond_distance_DA
_geom_hbond_angle_DHA
_geom_hbond_publ_flag
O1W H1WA O3 1_455 0.82 1.90 2.683(6) 160 yes
O1W H1WB O2 . 0.82 1.88 2.694(6) 173 yes
C1 H1B O1W . 0.97 2.33 3.292(7) 171 yes
C4 H4B O1W 1_655 0.97 2.32 3.272(7) 169 yes
C9 H9 Cl2 2_566 0.93 2.83 3.580(6) 139 yes
C26 H26 O3 2_755 0.93 2.38 3.251(8) 155 yes
C13 H13 Cg1 2_665 0.93 2.83 3.561(9) 137 yes

loop_
_geom_torsion_atom_site_label_1
_geom_torsion_atom_site_label_2
_geom_torsion_atom_site_label_3
_geom_torsion_atom_site_label_4
_geom_torsion
P1 Au1 Au2 P4 121.62(6)
Cl1 Au1 Au2 P4 -59.81(6)
P1 Au1 Au2 Cl2 -55.18(6)
Cl1 Au1 Au2 Cl2 123.39(6)
C11 P1 C1 C2 64.9(5)
C5 P1 C1 C2 173.9(4)
Au1 P1 C1 C2 -61.6(5)
P1 C1 C2 P2 -165.0(3)
O2 P2 C2 C1 61.3(5)
C17 P2 C2 C1 -61.5(5)
C23 P2 C2 C1 -177.5(4)
O3 P3 C3 C4 61.6(5)
C35 P3 C3 C4 -60.0(5)
C29 P3 C3 C4 -177.5(4)
P3 C3 C4 P4 -168.1(3)
C41 P4 C4 C3 65.6(5)
C47 P4 C4 C3 177.2(4)
Au2 P4 C4 C3 -55.8(5)
C1 P1 C5 C10 126.7(5)
C11 P1 C5 C10 -121.5(5)
Au1 P1 C5 C10 -0.3(5)
C1 P1 C5 C6 -57.9(5)
C11 P1 C5 C6 53.9(5)
Au1 P1 C5 C6 175.2(4)
C10 C5 C6 C7 1.2(9)
P1 C5 C6 C7 -174.3(5)
C5 C6 C7 C8 -2.1(9)
C6 C7 C8 C9 1.9(10)
C7 C8 C9 C10 -0.9(9)
C8 C9 C10 C5 0.0(9)
C6 C5 C10 C9 -0.2(9)
P1 C5 C10 C9 175.3(4)
C1 P1 C11 C16 31.0(6)
C5 P1 C11 C16 -80.2(5)
Au1 P1 C11 C16 159.2(4)
C1 P1 C11 C12 -155.9(5)
C5 P1 C11 C12 92.8(5)
Au1 P1 C11 C12 -27.7(5)
C16 C11 C12 C13 1.9(9)
P1 C11 C12 C13 -171.3(5)
C11 C12 C13 C14 -0.4(10)
C12 C13 C14 C15 -1.2(11)
C13 C14 C15 C16 1.3(11)
C12 C11 C16 C15 -1.8(9)
P1 C11 C16 C15 171.3(5)
C14 C15 C16 C11 0.2(11)
O2 P2 C17 C22 -175.4(5)
C23 P2 C17 C22 63.2(6)
C2 P2 C17 C22 -52.3(6)
O2 P2 C17 C18 2.6(6)
C23 P2 C17 C18 -118.8(5)
C2 P2 C17 C18 125.8(5)
C22 C17 C18 C19 -3.7(10)
P2 C17 C18 C19 178.2(5)
C17 C18 C19 C20 0.9(11)
C18 C19 C20 C21 2.0(13)
C19 C20 C21 C22 -1.9(14)
C20 C21 C22 C17 -1.1(13)
C18 C17 C22 C21 3.9(10)
P2 C17 C22 C21 -178.1(6)
O2 P2 C23 C24 -180.0(5)
C17 P2 C23 C24 -57.1(6)
C2 P2 C23 C24 56.8(6)
O2 P2 C23 C28 0.4(5)
C17 P2 C23 C28 123.2(5)
C2 P2 C23 C28 -122.8(5)
C28 C23 C24 C25 -0.4(9)
P2 C23 C24 C25 180.0(5)
C23 C24 C25 C26 0.4(11)
C24 C25 C26 C27 -0.1(11)
C25 C26 C27 C28 -0.2(10)
C26 C27 C28 C23 0.2(10)
C24 C23 C28 C27 0.1(9)
P2 C23 C28 C27 179.7(5)
O3 P3 C29 C30 -143.6(5)
C35 P3 C29 C30 -20.2(6)
C3 P3 C29 C30 93.5(6)
O3 P3 C29 C34 33.4(6)
C35 P3 C29 C34 156.8(5)
C3 P3 C29 C34 -89.5(5)
C34 C29 C30 C31 0.0(10)
P3 C29 C30 C31 176.9(5)
C29 C30 C31 C32 -0.1(11)
C30 C31 C32 C33 1.2(12)
C31 C32 C33 C34 -2.0(12)
C32 C33 C34 C29 1.9(12)
C30 C29 C34 C33 -0.8(10)
P3 C29 C34 C33 -178.0(6)
O3 P3 C35 C36 -167.8(5)
C29 P3 C35 C36 69.9(6)
C3 P3 C35 C36 -45.3(6)
O3 P3 C35 C40 6.7(6)
C29 P3 C35 C40 -115.6(5)
C3 P3 C35 C40 129.2(5)
C40 C35 C36 C37 -0.1(10)
P3 C35 C36 C37 174.5(5)
C35 C36 C37 C38 1.6(11)
C36 C37 C38 C39 -2.2(12)
C37 C38 C39 C40 1.4(13)
C38 C39 C40 C35 0.2(11)
C36 C35 C40 C39 -0.8(10)
P3 C35 C40 C39 -175.6(6)
C47 P4 C41 C46 100.9(5)
C4 P4 C41 C46 -149.5(4)
Au2 P4 C41 C46 -24.9(5)
C47 P4 C41 C42 -78.0(5)
C4 P4 C41 C42 31.6(5)
Au2 P4 C41 C42 156.2(4)
C46 C41 C42 C43 -1.1(9)
P4 C41 C42 C43 177.8(5)
C41 C42 C43 C44 2.4(10)
C42 C43 C44 C45 -1.7(10)
C43 C44 C45 C46 -0.3(10)
C44 C45 C46 C41 1.6(9)
C42 C41 C46 C45 -0.9(9)
P4 C41 C46 C45 -179.8(5)
C41 P4 C47 C48 -164.7(5)
C4 P4 C47 C48 83.0(5)
Au2 P4 C47 C48 -43.0(5)
C41 P4 C47 C52 17.4(6)
C4 P4 C47 C52 -95.0(6)
Au2 P4 C47 C52 139.1(5)
C52 C47 C48 C49 0.4(9)
P4 C47 C48 C49 -177.5(5)
C47 C48 C49 C50 1.1(9)
C48 C49 C50 C51 -1.3(11)
C49 C50 C51 C52 0.0(12)
C50 C51 C52 C47 1.5(12)
C48 C47 C52 C51 -1.7(10)
P4 C47 C52 C51 176.2(6)
